data_7047485
loop_
_publ_author_name
'Feng, Shu-Li'
'Lu, Ying'
'Zhang, Yue-Xian'
'Su, Fang'
'Sang, Xiao-Jing'
'Zhang, Lan-Cui'
'You, Wan-Sheng'
'Zhu, Zai-Ming'

_publ_section_title
;
 Three new Strandberg-type phenylphosphomolybdate supports for
 immobilizing horseradish peroxidase and their catalytic oxidation
 performances.
;
_journal_issue 39
_journal_name_full 'Dalton transactions (Cambridge, England : 2003)'
_journal_page_first 14060
_journal_page_last 14069
_journal_paper_doi 10.1039/c8dt03102a
_journal_volume 47
_journal_year 2018
_chemical_formula_moiety 'C48 H46 Mo5 N24 Ni2 O21 P2,2H2O'
_chemical_formula_sum 'C48 H50 Mo5 N24 Ni2 O23 P2'
_chemical_formula_weight 1990.18
_space_group_crystal_system monoclinic
_space_group_IT_number 14
_space_group_name_Hall '-P 2ybc'
_space_group_name_H-M_alt 'P 1 21/c 1'
_symmetry_space_group_name_Hall '-P 2ybc'
_symmetry_space_group_name_H-M 'P 1 21/c 1'
_atom_sites_solution_hydrogens geom
_audit_creation_method SHELXL-2014/7
_audit_update_record
;
2018-07-08 deposited with the CCDC.
2018-09-07 downloaded from the CCDC.
;
_cell_angle_alpha 90
_cell_angle_beta 93.6660(10)
_cell_angle_gamma 90
_cell_formula_units_Z 4
_cell_length_a 12.4183(7)
_cell_length_b 23.7476(13)
_cell_length_c 23.7197(13)
_cell_measurement_reflns_used 5632
_cell_measurement_temperature 296(2)
_cell_measurement_theta_max 28.16
_cell_measurement_theta_min 1.21
_cell_volume 6980.7(7)
_computing_cell_refinement 'SMART (Bruker, 2005)'
_computing_data_collection 'SMART (Bruker, 2005)'
_computing_data_reduction SAINT
_computing_molecular_graphics 'SHELXTL (Sheldrick, 1997a)'
_computing_publication_material SHELXTL
_computing_structure_refinement 'SHELXL-2014/7 (Sheldrick, 2014)'
_computing_structure_solution 'SHELXS-97 (Sheldrick, 1997b)'
_diffrn_ambient_temperature 296(2)
_diffrn_measured_fraction_theta_full 1.000
_diffrn_measured_fraction_theta_max 1.000
_diffrn_measurement_device_type 'CCD area detector'
_diffrn_measurement_method 'phi and omega scans'
_diffrn_radiation_type MoK\a
_diffrn_radiation_wavelength 0.71073
_diffrn_reflns_av_R_equivalents 0.0649
_diffrn_reflns_av_unetI/netI 0.0770
_diffrn_reflns_Laue_measured_fraction_full 1.000
_diffrn_reflns_Laue_measured_fraction_max 1.000
_diffrn_reflns_limit_h_max 14
_diffrn_reflns_limit_h_min -13
_diffrn_reflns_limit_k_max 18
_diffrn_reflns_limit_k_min -28
_diffrn_reflns_limit_l_max 28
_diffrn_reflns_limit_l_min -27
_diffrn_reflns_number 35714
_diffrn_reflns_point_group_measured_fraction_full 1.000
_diffrn_reflns_point_group_measured_fraction_max 1.000
_diffrn_reflns_theta_full 24.999
_diffrn_reflns_theta_max 24.999
_diffrn_reflns_theta_min 1.215
_exptl_absorpt_coefficient_mu 1.533
_exptl_absorpt_correction_type multi-scan
_exptl_absorpt_process_details '(SADABS; Sheldrick, 2003)'
_exptl_crystal_colour green
_exptl_crystal_density_diffrn 1.894
_exptl_crystal_description block
_exptl_crystal_F_000 3944
_exptl_crystal_size_max 0.086
_exptl_crystal_size_mid 0.065
_exptl_crystal_size_min 0.052
_exptl_transmission_factor_max 0.925
_exptl_transmission_factor_min 0.879
_refine_diff_density_max 0.962
_refine_diff_density_min -0.465
_refine_diff_density_rms 0.111
_refine_ls_extinction_method none
_refine_ls_goodness_of_fit_ref 1.007
_refine_ls_hydrogen_treatment constr
_refine_ls_matrix_type full
_refine_ls_number_parameters 936
_refine_ls_number_reflns 12274
_refine_ls_number_restraints 0
_refine_ls_restrained_S_all 1.007
_refine_ls_R_factor_all 0.0861
_refine_ls_R_factor_gt 0.0429
_refine_ls_shift/su_max 0.001
_refine_ls_shift/su_mean 0.000
_refine_ls_structure_factor_coef Fsqd
_refine_ls_weighting_details 'w=1/[\s^2^(Fo^2^)+(0.0423P)^2^+3.1165P] where P=(Fo^2^+2Fc^2^)/3'
_refine_ls_weighting_scheme calc
_refine_ls_wR_factor_gt 0.0865
_refine_ls_wR_factor_ref 0.1035
_reflns_Friedel_coverage 0.000
_reflns_number_gt 8060
_reflns_number_total 12274
_reflns_threshold_expression 'I > 2\s(I)'
_cod_data_source_file c8dt03102a2.cif
_cod_data_source_block 1_CCDC1
_cod_depositor_comments
;
The following automatic conversions were performed:

'_exptl_absorpt_correction_type' value 'Multi-scan' changed to
'multi-scan' according to
/home/data/users/saulius/crontab/automatic-downloads/rss-feeds/RSC/lib/dictionaries/cif_core.dic
dictionary named 'cif_core.dic' version 2.4.2 from 2011-04-26.

Automatic conversion script
Id: cif_fix_values 4973 2017-02-22 13:04:09Z antanas 

 Adding full bibliography for 7047483--7047485.cif.
;
_cod_database_code 7047485
_shelx_shelxl_version_number 2014/7
_shelx_space_group_comment
;
The symmetry employed for this shelxl refinement is uniquely defined
by the following loop, which should always be used as a source of
symmetry information in preference to the above space-group names.
They are only intended as comments.
;
_shelx_estimated_absorpt_t_min 0.879
_shelx_estimated_absorpt_t_max 0.925

loop_
_space_group_symop_operation_xyz
'x, y, z'
'-x, y+1/2, -z+1/2'
'-x, -y, -z'
'x, -y-1/2, z-1/2'

loop_
_atom_site_label
_atom_site_type_symbol
_atom_site_fract_x
_atom_site_fract_y
_atom_site_fract_z
_atom_site_U_iso_or_equiv
_atom_site_adp_type
_atom_site_occupancy
_atom_site_site_symmetry_order
_atom_site_calc_flag
_atom_site_refinement_flags_posn
_atom_site_refinement_flags_adp
_atom_site_refinement_flags_occupancy
_atom_site_disorder_assembly
_atom_site_disorder_group
Mo1 Mo 0.70991(4) 0.74372(2) 0.58631(2) 0.03064(14) Uani 1 1 d . . . . .
Mo2 Mo 0.53542(4) 0.82096(2) 0.38144(2) 0.03024(14) Uani 1 1 d . . . . .
Mo3 Mo 0.49035(4) 0.80518(2) 0.51910(2) 0.02993(14) Uani 1 1 d . . . . .
Mo4 Mo 0.88757(4) 0.70800(2) 0.48874(2) 0.03117(14) Uani 1 1 d . . . . .
Mo5 Mo 0.77395(4) 0.73442(3) 0.35820(2) 0.03484(15) Uani 1 1 d . . . . .
Ni1 Ni 0.79594(6) 0.42178(3) 0.32101(3) 0.0298(2) Uani 1 1 d . . . . .
Ni2 Ni 1.21112(6) 0.90591(3) 0.71092(3) 0.0327(2) Uani 1 1 d . . . . .
P1 P 0.60978(12) 0.69194(7) 0.45538(6) 0.0258(4) Uani 1 1 d . . . . .
P2 P 0.74578(12) 0.83149(7) 0.47287(7) 0.0260(4) Uani 1 1 d . . . . .
O1 O 0.8502(3) 0.74650(17) 0.55710(16) 0.0312(10) Uani 1 1 d . . . . .
O2 O 0.5577(3) 0.74788(17) 0.56866(16) 0.0314(10) Uani 1 1 d . . . . .
O3 O 0.6463(3) 0.77997(18) 0.34826(16) 0.0369(11) Uani 1 1 d . . . . .
O4 O 0.4797(3) 0.84696(17) 0.45065(17) 0.0345(10) Uani 1 1 d . . . . .
O5 O 0.7976(3) 0.77934(16) 0.44801(16) 0.0273(9) Uani 1 1 d . . . . .
O6 O 0.7026(3) 0.69315(16) 0.50155(16) 0.0290(10) Uani 1 1 d . . . . .
O7 O 0.5496(3) 0.74871(16) 0.45159(15) 0.0282(9) Uani 1 1 d . . . . .
O8 O 0.9124(3) 0.64214(18) 0.51328(19) 0.0434(12) Uani 1 1 d . . . . .
O9 O 0.5299(3) 0.88077(19) 0.34182(18) 0.0444(12) Uani 1 1 d . . . . .
O10 O 0.8590(3) 0.68700(17) 0.41051(17) 0.0345(10) Uani 1 1 d . . . . .
O11 O 0.6755(3) 0.81588(16) 0.52114(15) 0.0268(9) Uani 1 1 d . . . . .
O12 O 0.4849(3) 0.8596(2) 0.56460(18) 0.0480(12) Uani 1 1 d . . . . .
O13 O 0.6498(3) 0.67864(17) 0.39765(16) 0.0342(10) Uani 1 1 d . . . . .
O14 O 0.6807(3) 0.86127(16) 0.42563(16) 0.0288(9) Uani 1 1 d . . . . .
O15 O 1.0119(3) 0.73766(18) 0.48476(18) 0.0398(11) Uani 1 1 d . . . . .
O16 O 0.4253(3) 0.78331(18) 0.35442(17) 0.0397(11) Uani 1 1 d . . . . .
O17 O 0.3641(3) 0.77570(19) 0.51660(19) 0.0460(12) Uani 1 1 d . . . . .
O18 O 0.8697(3) 0.7821(2) 0.34095(19) 0.0505(13) Uani 1 1 d . . . . .
O19 O 0.7632(4) 0.6909(2) 0.30177(18) 0.0524(13) Uani 1 1 d . . . . .
O20 O 0.7128(3) 0.68162(19) 0.62167(18) 0.0459(12) Uani 1 1 d . . . . .
O21 O 0.7326(3) 0.7922(2) 0.63849(18) 0.0456(12) Uani 1 1 d . . . . .
N1 N 0.7926(4) 0.3931(2) 0.4048(2) 0.0302(12) Uani 1 1 d . . . . .
N2 N 0.6746(4) 0.3605(2) 0.3120(2) 0.0313(12) Uani 1 1 d . . . . .
N3 N 0.7278(4) 0.3301(2) 0.4617(2) 0.0321(12) Uani 1 1 d . . . . .
H3A H 0.6878 0.3039 0.4741 0.038 Uiso 1 1 calc R U . . .
N4 N 0.5581(4) 0.3092(2) 0.3555(2) 0.0377(13) Uani 1 1 d . . . . .
H4A H 0.5276 0.2916 0.3819 0.045 Uiso 1 1 calc R U . . .
N5 N 0.9258(4) 0.3702(2) 0.3046(2) 0.0334(13) Uani 1 1 d . . . . .
N6 N 0.7941(4) 0.4268(2) 0.2311(2) 0.0368(13) Uani 1 1 d . . . . .
N7 N 1.0147(5) 0.3249(3) 0.2414(2) 0.0547(17) Uani 1 1 d . . . . .
H7A H 1.0333 0.3125 0.2094 0.066 Uiso 1 1 calc R U . . .
N8 N 0.8288(5) 0.3784(3) 0.1557(2) 0.0566(17) Uani 1 1 d . . . . .
H8A H 0.8580 0.3544 0.1342 0.068 Uiso 1 1 calc R U . . .
N9 N 0.8897(4) 0.4903(2) 0.3512(2) 0.0333(13) Uani 1 1 d . . . . .
N10 N 0.6780(4) 0.4844(2) 0.3244(2) 0.0323(12) Uani 1 1 d . . . . .
N11 N 0.8905(4) 0.5749(2) 0.3889(2) 0.0445(15) Uani 1 1 d . . . . .
H11A H 0.8693 0.6075 0.3992 0.053 Uiso 1 1 calc R U . . .
N12 N 0.6383(4) 0.5715(2) 0.3471(2) 0.0412(14) Uani 1 1 d . . . . .
H12A H 0.6457 0.6054 0.3594 0.049 Uiso 1 1 calc R U . . .
N13 N 1.0406(4) 0.9186(2) 0.7019(2) 0.0363(13) Uani 1 1 d . . . . .
N14 N 1.1632(4) 0.8358(2) 0.6634(2) 0.0347(13) Uani 1 1 d . . . . .
N15 N 0.8851(4) 0.8756(2) 0.6854(2) 0.0423(14) Uani 1 1 d . . . . .
H15A H 0.8384 0.8511 0.6731 0.051 Uiso 1 1 calc R U . . .
N16 N 1.0322(4) 0.7922(2) 0.6151(2) 0.0417(14) Uani 1 1 d . . . . .
H16A H 0.9683 0.7831 0.6021 0.050 Uiso 1 1 calc R U . . .
N17 N 1.3661(4) 0.8716(2) 0.7290(2) 0.0378(13) Uani 1 1 d . . . . .
N18 N 1.1872(4) 0.8606(2) 0.7854(2) 0.0380(13) Uani 1 1 d . . . . .
N19 N 1.4665(4) 0.8117(2) 0.7794(2) 0.0456(15) Uani 1 1 d . . . . .
H19A H 1.4866 0.7880 0.8054 0.055 Uiso 1 1 calc R U . . .
N20 N 1.2444(5) 0.7895(2) 0.8386(2) 0.0485(16) Uani 1 1 d . . . . .
H20A H 1.2866 0.7643 0.8538 0.058 Uiso 1 1 calc R U . . .
N21 N 1.2440(4) 0.9878(2) 0.7437(2) 0.0430(14) Uani 1 1 d . . . . .
N22 N 1.2584(4) 0.9466(2) 0.6391(2) 0.0377(13) Uani 1 1 d . . . . .
N23 N 1.2935(6) 1.0741(3) 0.7235(3) 0.087(3) Uani 1 1 d . . . . .
H23A H 1.3134 1.1028 0.7046 0.105 Uiso 1 1 calc R U . . .
N24 N 1.3059(5) 1.0254(2) 0.5993(3) 0.0545(17) Uani 1 1 d . . . . .
H24A H 1.3211 1.0604 0.5949 0.065 Uiso 1 1 calc R U . . .
C1 C 0.7183(5) 0.3534(3) 0.4099(2) 0.0287(14) Uani 1 1 d . . . . .
C2 C 0.6494(5) 0.3394(2) 0.3612(3) 0.0317(15) Uani 1 1 d . . . . .
C3 C 0.8510(5) 0.3946(3) 0.4557(3) 0.0369(16) Uani 1 1 d . . . . .
H3B H 0.9084 0.4189 0.4646 0.044 Uiso 1 1 calc R U . . .
C4 C 0.8130(5) 0.3558(3) 0.4909(3) 0.0392(17) Uani 1 1 d . . . . .
H4B H 0.8394 0.3480 0.5277 0.047 Uiso 1 1 calc R U . . .
C5 C 0.5945(5) 0.3427(3) 0.2735(3) 0.0419(17) Uani 1 1 d . . . . .
H5A H 0.5906 0.3510 0.2351 0.050 Uiso 1 1 calc R U . . .
C6 C 0.5225(6) 0.3115(3) 0.2996(3) 0.0463(18) Uani 1 1 d . . . . .
H6A H 0.4606 0.2948 0.2830 0.056 Uiso 1 1 calc R U . . .
C7 C 0.9316(5) 0.3594(3) 0.2497(3) 0.0392(17) Uani 1 1 d . . . . .
C8 C 0.8551(5) 0.3872(3) 0.2108(3) 0.0402(17) Uani 1 1 d . . . . .
C9 C 1.0093(5) 0.3417(3) 0.3314(3) 0.0456(18) Uani 1 1 d . . . . .
H9A H 1.0259 0.3419 0.3702 0.055 Uiso 1 1 calc R U . . .
C10 C 1.0647(6) 0.3130(3) 0.2934(3) 0.059(2) Uani 1 1 d . . . . .
H10A H 1.1244 0.2900 0.3009 0.071 Uiso 1 1 calc R U . . .
C11 C 0.7258(6) 0.4439(3) 0.1864(3) 0.0493(19) Uani 1 1 d . . . . .
H11B H 0.6730 0.4715 0.1880 0.059 Uiso 1 1 calc R U . . .
C12 C 0.7469(7) 0.4147(4) 0.1404(3) 0.062(2) Uani 1 1 d . . . . .
H12B H 0.7124 0.4184 0.1047 0.075 Uiso 1 1 calc R U . . .
C13 C 0.8310(5) 0.5353(3) 0.3613(3) 0.0326(15) Uani 1 1 d . . . . .
C14 C 0.7164(5) 0.5323(3) 0.3448(2) 0.0350(16) Uani 1 1 d . . . . .
C15 C 0.9914(5) 0.5014(3) 0.3743(3) 0.0436(18) Uani 1 1 d . . . . .
H15B H 1.0501 0.4771 0.3741 0.052 Uiso 1 1 calc R U . . .
C16 C 0.9922(6) 0.5527(3) 0.3973(3) 0.0493(19) Uani 1 1 d . . . . .
H16B H 1.0513 0.5703 0.4157 0.059 Uiso 1 1 calc R U . . .
C17 C 0.5698(5) 0.4930(3) 0.3123(3) 0.0445(18) Uani 1 1 d . . . . .
H17A H 0.5212 0.4665 0.2970 0.053 Uiso 1 1 calc R U . . .
C18 C 0.5454(5) 0.5467(3) 0.3262(3) 0.0473(19) Uani 1 1 d . . . . .
H18A H 0.4777 0.5634 0.3222 0.057 Uiso 1 1 calc R U . . .
C19 C 0.9913(5) 0.8746(3) 0.6780(3) 0.0317(15) Uani 1 1 d . . . . .
C20 C 1.0574(5) 0.8331(2) 0.6518(2) 0.0303(15) Uani 1 1 d . . . . .
C21 C 0.9604(6) 0.9491(3) 0.7258(3) 0.0491(19) Uani 1 1 d . . . . .
H21A H 0.9706 0.9826 0.7457 0.059 Uiso 1 1 calc R U . . .
C22 C 0.8651(6) 0.9226(3) 0.7157(3) 0.054(2) Uani 1 1 d . . . . .
H22A H 0.7985 0.9341 0.7274 0.065 Uiso 1 1 calc R U . . .
C23 C 1.2057(5) 0.7940(3) 0.6317(3) 0.0457(18) Uani 1 1 d . . . . .
H23B H 1.2787 0.7855 0.6309 0.055 Uiso 1 1 calc R U . . .
C24 C 1.1255(5) 0.7674(3) 0.6019(3) 0.0468(19) Uani 1 1 d . . . . .
H24B H 1.1327 0.7376 0.5769 0.056 Uiso 1 1 calc R U . . .
C25 C 1.3685(5) 0.8354(3) 0.7713(3) 0.0362(16) Uani 1 1 d . . . . .
C26 C 1.2699(5) 0.8275(3) 0.8006(3) 0.0375(16) Uani 1 1 d . . . . .
C27 C 1.4657(5) 0.8697(3) 0.7081(3) 0.0437(18) Uani 1 1 d . . . . .
H27A H 1.4872 0.8906 0.6777 0.052 Uiso 1 1 calc R U . . .
C28 C 1.5283(6) 0.8326(3) 0.7384(3) 0.054(2) Uani 1 1 d . . . . .
H28A H 1.5994 0.8231 0.7325 0.065 Uiso 1 1 calc R U . . .
C29 C 1.1041(6) 0.8412(3) 0.8160(3) 0.0494(19) Uani 1 1 d . . . . .
H29A H 1.0344 0.8558 0.8140 0.059 Uiso 1 1 calc R U . . .
C30 C 1.1385(6) 0.7981(3) 0.8491(3) 0.054(2) Uani 1 1 d . . . . .
H30A H 1.0985 0.7781 0.8742 0.065 Uiso 1 1 calc R U . . .
C31 C 1.2723(6) 1.0222(3) 0.7033(4) 0.051(2) Uani 1 1 d . . . . .
C32 C 1.2793(5) 1.0009(3) 0.6474(3) 0.0393(17) Uani 1 1 d . . . . .
C33 C 1.2468(6) 1.0196(4) 0.7928(4) 0.061(2) Uani 1 1 d . . . . .
H33A H 1.2304 1.0066 0.8282 0.073 Uiso 1 1 calc R U . . .
C34 C 1.2771(7) 1.0723(4) 0.7806(4) 0.083(3) Uani 1 1 d . . . . .
H34A H 1.2855 1.1020 0.8060 0.099 Uiso 1 1 calc R U . . .
C35 C 1.2763(5) 0.9363(3) 0.5835(3) 0.0463(18) Uani 1 1 d . . . . .
H35A H 1.2700 0.9014 0.5658 0.056 Uiso 1 1 calc R U . . .
C36 C 1.3043(6) 0.9847(3) 0.5585(3) 0.060(2) Uani 1 1 d . . . . .
H36A H 1.3195 0.9894 0.5209 0.072 Uiso 1 1 calc R U . . .
C51 C 0.5185(5) 0.6373(3) 0.4726(3) 0.0322(15) Uani 1 1 d . . . . .
C52 C 0.5293(6) 0.6085(3) 0.5229(3) 0.0496(19) Uani 1 1 d . . . . .
H52A H 0.5828 0.6189 0.5501 0.060 Uiso 1 1 calc R U . . .
C53 C 0.4604(7) 0.5635(3) 0.5336(4) 0.060(2) Uani 1 1 d . . . . .
H53A H 0.4693 0.5436 0.5673 0.072 Uiso 1 1 calc R U . . .
C54 C 0.3796(8) 0.5492(4) 0.4939(5) 0.082(3) Uani 1 1 d . . . . .
H54A H 0.3326 0.5200 0.5013 0.098 Uiso 1 1 calc R U . . .
C55 C 0.3678(6) 0.5771(4) 0.4441(5) 0.078(3) Uani 1 1 d . . . . .
H55A H 0.3142 0.5662 0.4171 0.094 Uiso 1 1 calc R U . . .
C56 C 0.4356(5) 0.6225(3) 0.4329(3) 0.053(2) Uani 1 1 d . . . . .
H56A H 0.4253 0.6425 0.3993 0.064 Uiso 1 1 calc R U . . .
C61 C 0.8485(5) 0.8775(3) 0.5023(3) 0.0335(15) Uani 1 1 d . . . . .
C62 C 0.9499(5) 0.8780(3) 0.4805(3) 0.0481(19) Uani 1 1 d . . . . .
H62A H 0.9656 0.8546 0.4506 0.058 Uiso 1 1 calc R U . . .
C63 C 1.0274(6) 0.9147(4) 0.5050(4) 0.065(2) Uani 1 1 d . . . . .
H63A H 1.0962 0.9152 0.4917 0.078 Uiso 1 1 calc R U . . .
C64 C 1.0050(6) 0.9495(3) 0.5475(4) 0.060(2) Uani 1 1 d . . . . .
H64A H 1.0582 0.9734 0.5631 0.071 Uiso 1 1 calc R U . . .
C65 C 0.9036(7) 0.9500(3) 0.5682(3) 0.055(2) Uani 1 1 d . . . . .
H65A H 0.8868 0.9748 0.5966 0.066 Uiso 1 1 calc R U . . .
C66 C 0.8281(5) 0.9127(3) 0.5455(3) 0.0417(17) Uani 1 1 d . . . . .
H66A H 0.7606 0.9114 0.5603 0.050 Uiso 1 1 calc R U . . .
O1W O 0.8206(4) 0.3039(2) 0.0599(2) 0.0639(15) Uani 1 1 d . . . . .
O2W O 0.2128(9) 0.4372(5) 0.4260(5) 0.110(4) Uiso 0.6 1 d . . P A 1
O3W O 0.4509(15) 0.9695(9) 0.4516(8) 0.129(7) Uiso 0.4 1 d . . P B 2

loop_
_atom_site_aniso_label
_atom_site_aniso_U_11
_atom_site_aniso_U_22
_atom_site_aniso_U_33
_atom_site_aniso_U_23
_atom_site_aniso_U_13
_atom_site_aniso_U_12
Mo1 0.0264(3) 0.0371(3) 0.0280(3) 0.0061(3) -0.0012(2) -0.0030(3)
Mo2 0.0308(3) 0.0307(3) 0.0283(3) 0.0046(3) -0.0055(2) -0.0038(3)
Mo3 0.0269(3) 0.0309(3) 0.0321(3) 0.0013(3) 0.0032(2) 0.0023(2)
Mo4 0.0239(3) 0.0297(3) 0.0395(3) -0.0011(3) -0.0008(2) 0.0011(2)
Mo5 0.0318(3) 0.0435(4) 0.0299(3) -0.0029(3) 0.0075(2) -0.0053(3)
Ni1 0.0320(5) 0.0265(4) 0.0315(5) -0.0014(4) 0.0065(4) -0.0022(4)
Ni2 0.0358(5) 0.0264(5) 0.0349(5) -0.0008(4) -0.0057(4) -0.0013(4)
P1 0.0232(8) 0.0244(9) 0.0299(9) -0.0020(7) 0.0019(7) -0.0024(7)
P2 0.0267(8) 0.0238(9) 0.0272(9) 0.0023(7) -0.0001(7) -0.0038(7)
O1 0.022(2) 0.037(3) 0.034(2) 0.001(2) -0.0028(18) -0.0031(19)
O2 0.026(2) 0.037(3) 0.032(2) 0.007(2) 0.0050(18) -0.001(2)
O3 0.037(2) 0.045(3) 0.028(2) 0.002(2) 0.0015(19) 0.000(2)
O4 0.034(2) 0.031(2) 0.038(3) 0.000(2) -0.0013(19) 0.004(2)
O5 0.027(2) 0.026(2) 0.029(2) -0.0007(19) 0.0029(17) -0.0001(19)
O6 0.025(2) 0.028(2) 0.034(2) 0.003(2) 0.0028(18) -0.0001(19)
O7 0.033(2) 0.026(2) 0.025(2) 0.0000(18) -0.0023(18) -0.0011(19)
O8 0.030(2) 0.034(3) 0.065(3) 0.003(2) -0.004(2) 0.002(2)
O9 0.050(3) 0.041(3) 0.040(3) 0.016(2) -0.012(2) -0.006(2)
O10 0.028(2) 0.033(2) 0.042(3) -0.008(2) 0.0032(19) -0.001(2)
O11 0.025(2) 0.029(2) 0.026(2) -0.0005(19) 0.0016(17) -0.0012(19)
O12 0.051(3) 0.048(3) 0.045(3) -0.008(2) 0.006(2) 0.009(2)
O13 0.033(2) 0.036(3) 0.034(2) -0.009(2) 0.0069(19) -0.007(2)
O14 0.031(2) 0.024(2) 0.031(2) 0.0022(19) -0.0031(18) -0.0045(19)
O15 0.029(2) 0.041(3) 0.049(3) -0.006(2) 0.003(2) -0.006(2)
O16 0.039(3) 0.040(3) 0.038(3) -0.001(2) -0.006(2) -0.007(2)
O17 0.030(2) 0.052(3) 0.056(3) 0.012(3) 0.005(2) -0.006(2)
O18 0.044(3) 0.066(3) 0.043(3) 0.008(3) 0.016(2) -0.015(3)
O19 0.050(3) 0.069(4) 0.039(3) -0.017(3) 0.004(2) -0.005(3)
O20 0.043(3) 0.052(3) 0.042(3) 0.021(2) -0.001(2) -0.003(2)
O21 0.042(3) 0.056(3) 0.038(3) -0.006(2) 0.001(2) -0.004(2)
N1 0.027(3) 0.032(3) 0.032(3) -0.004(2) 0.004(2) -0.002(2)
N2 0.035(3) 0.034(3) 0.025(3) 0.000(2) 0.002(2) 0.000(3)
N3 0.030(3) 0.035(3) 0.031(3) 0.006(3) 0.005(2) -0.003(2)
N4 0.036(3) 0.044(3) 0.034(3) 0.000(3) 0.008(2) -0.015(3)
N5 0.040(3) 0.029(3) 0.032(3) -0.002(3) 0.011(3) 0.001(3)
N6 0.042(3) 0.035(3) 0.034(3) 0.005(3) 0.004(3) -0.005(3)
N7 0.058(4) 0.065(4) 0.043(4) -0.010(3) 0.019(3) 0.014(4)
N8 0.075(5) 0.061(4) 0.035(4) -0.007(3) 0.012(3) 0.004(4)
N9 0.032(3) 0.030(3) 0.039(3) -0.002(3) 0.007(2) -0.006(3)
N10 0.035(3) 0.027(3) 0.035(3) -0.004(3) 0.002(2) 0.000(3)
N11 0.048(4) 0.032(3) 0.053(4) -0.011(3) -0.001(3) -0.003(3)
N12 0.052(4) 0.024(3) 0.048(4) -0.009(3) 0.003(3) 0.008(3)
N13 0.042(3) 0.030(3) 0.036(3) -0.004(3) -0.005(3) 0.011(3)
N14 0.035(3) 0.027(3) 0.041(3) -0.006(3) -0.004(3) 0.002(3)
N15 0.030(3) 0.047(4) 0.049(4) -0.014(3) 0.000(3) -0.003(3)
N16 0.029(3) 0.040(3) 0.055(4) -0.014(3) -0.006(3) -0.002(3)
N17 0.032(3) 0.043(4) 0.037(3) 0.002(3) -0.004(3) -0.003(3)
N18 0.036(3) 0.041(3) 0.037(3) 0.005(3) 0.000(3) 0.002(3)
N19 0.042(3) 0.048(4) 0.046(4) 0.013(3) 0.000(3) 0.012(3)
N20 0.055(4) 0.043(4) 0.047(4) 0.021(3) -0.004(3) 0.006(3)
N21 0.045(3) 0.034(3) 0.050(4) -0.007(3) 0.003(3) -0.008(3)
N22 0.043(3) 0.027(3) 0.042(3) -0.001(3) -0.003(3) -0.002(3)
N23 0.114(6) 0.040(4) 0.115(7) -0.026(4) 0.062(5) -0.038(4)
N24 0.073(4) 0.025(3) 0.065(4) 0.012(3) 0.006(4) -0.006(3)
C1 0.027(3) 0.029(4) 0.030(4) 0.003(3) 0.007(3) 0.004(3)
C2 0.035(4) 0.024(3) 0.036(4) -0.002(3) 0.006(3) -0.002(3)
C3 0.031(4) 0.044(4) 0.036(4) -0.007(3) -0.001(3) 0.002(3)
C4 0.033(4) 0.048(4) 0.036(4) 0.002(4) 0.001(3) 0.005(3)
C5 0.052(4) 0.044(4) 0.030(4) -0.003(3) 0.002(3) -0.020(4)
C6 0.050(4) 0.056(5) 0.032(4) -0.003(4) -0.006(3) -0.017(4)
C7 0.037(4) 0.040(4) 0.042(4) 0.001(3) 0.012(3) -0.001(3)
C8 0.048(4) 0.048(4) 0.025(4) -0.003(3) 0.009(3) -0.004(4)
C9 0.049(4) 0.046(5) 0.043(4) 0.006(4) 0.008(4) 0.006(4)
C10 0.056(5) 0.064(6) 0.059(5) 0.000(5) 0.008(4) 0.021(4)
C11 0.048(5) 0.051(5) 0.049(5) 0.007(4) 0.002(4) -0.004(4)
C12 0.076(6) 0.065(6) 0.045(5) 0.011(5) 0.000(4) -0.005(5)
C13 0.036(4) 0.031(4) 0.031(4) 0.003(3) 0.005(3) -0.001(3)
C14 0.046(4) 0.032(4) 0.027(4) -0.004(3) 0.006(3) 0.005(3)
C15 0.027(4) 0.047(5) 0.057(5) -0.003(4) 0.001(3) -0.009(3)
C16 0.040(4) 0.043(5) 0.063(5) -0.006(4) -0.009(4) -0.012(4)
C17 0.037(4) 0.043(4) 0.053(5) -0.009(4) 0.000(3) 0.001(4)
C18 0.034(4) 0.042(4) 0.065(5) -0.006(4) -0.003(4) 0.004(4)
C19 0.031(4) 0.027(4) 0.036(4) -0.002(3) -0.006(3) 0.001(3)
C20 0.038(4) 0.023(3) 0.029(4) -0.004(3) -0.004(3) -0.001(3)
C21 0.059(5) 0.039(4) 0.048(5) -0.016(4) -0.008(4) 0.017(4)
C22 0.052(5) 0.060(5) 0.051(5) -0.020(4) 0.007(4) 0.022(4)
C23 0.035(4) 0.043(4) 0.058(5) -0.016(4) 0.000(3) 0.008(3)
C24 0.036(4) 0.044(4) 0.059(5) -0.021(4) -0.003(3) 0.011(4)
C25 0.040(4) 0.037(4) 0.030(4) -0.001(3) -0.009(3) 0.001(3)
C26 0.040(4) 0.037(4) 0.035(4) 0.003(3) -0.004(3) 0.000(3)
C27 0.040(4) 0.051(5) 0.040(4) 0.009(4) -0.004(3) -0.003(4)
C28 0.042(4) 0.070(6) 0.051(5) 0.002(4) 0.000(4) 0.003(4)
C29 0.051(5) 0.051(5) 0.047(5) 0.002(4) 0.011(4) 0.008(4)
C30 0.053(5) 0.056(5) 0.055(5) 0.009(4) 0.011(4) -0.003(4)
C31 0.049(5) 0.025(4) 0.079(6) -0.014(4) 0.013(4) -0.009(4)
C32 0.043(4) 0.025(4) 0.050(5) 0.007(3) 0.006(3) -0.001(3)
C33 0.056(5) 0.062(6) 0.067(6) -0.026(5) 0.016(4) -0.018(4)
C34 0.090(7) 0.069(7) 0.095(8) -0.045(6) 0.049(6) -0.024(6)
C35 0.052(5) 0.038(4) 0.049(5) -0.004(4) -0.002(4) 0.003(4)
C36 0.075(6) 0.058(6) 0.048(5) 0.012(5) 0.008(4) 0.000(5)
C51 0.025(3) 0.032(4) 0.041(4) -0.003(3) 0.013(3) -0.001(3)
C52 0.048(4) 0.040(4) 0.063(5) 0.000(4) 0.014(4) -0.005(4)
C53 0.067(6) 0.028(4) 0.091(7) 0.015(4) 0.041(5) 0.007(4)
C54 0.061(6) 0.044(6) 0.148(10) -0.026(6) 0.065(7) -0.023(5)
C55 0.042(5) 0.079(7) 0.118(9) -0.055(7) 0.032(5) -0.032(5)
C56 0.035(4) 0.061(5) 0.065(5) -0.021(4) 0.009(4) -0.012(4)
C61 0.042(4) 0.026(4) 0.032(4) 0.002(3) -0.008(3) -0.005(3)
C62 0.039(4) 0.047(5) 0.059(5) 0.001(4) 0.006(4) -0.010(4)
C63 0.039(5) 0.062(6) 0.095(7) -0.012(5) 0.001(4) -0.019(4)
C64 0.055(5) 0.044(5) 0.076(6) 0.003(5) -0.026(4) -0.023(4)
C65 0.074(6) 0.040(5) 0.048(5) -0.005(4) -0.013(4) -0.015(4)
C66 0.044(4) 0.040(4) 0.040(4) -0.001(3) 0.000(3) -0.017(4)
O1W 0.064(3) 0.076(4) 0.051(3) -0.017(3) -0.002(3) 0.008(3)

loop_
_atom_type_symbol
_atom_type_description
_atom_type_scat_dispersion_real
_atom_type_scat_dispersion_imag
_atom_type_scat_source
C C 0.0033 0.0016 'International Tables Vol C Tables 4.2.6.8 and 6.1.1.4'
H H 0.0000 0.0000 'International Tables Vol C Tables 4.2.6.8 and 6.1.1.4'
N N 0.0061 0.0033 'International Tables Vol C Tables 4.2.6.8 and 6.1.1.4'
O O 0.0106 0.0060 'International Tables Vol C Tables 4.2.6.8 and 6.1.1.4'
P P 0.1023 0.0942 'International Tables Vol C Tables 4.2.6.8 and 6.1.1.4'
Ni Ni 0.3393 1.1124 'International Tables Vol C Tables 4.2.6.8 and 6.1.1.4'
Mo Mo -1.6832 0.6857 'International Tables Vol C Tables 4.2.6.8 and 6.1.1.4'

loop_
_geom_angle_atom_site_label_1
_geom_angle_atom_site_label_2
_geom_angle_atom_site_label_3
_geom_angle
O20 Mo1 O21 103.4(2)
O20 Mo1 O2 98.18(19)
O21 Mo1 O2 103.88(19)
O20 Mo1 O1 102.59(19)
O21 Mo1 O1 97.34(19)
O2 Mo1 O1 145.87(16)
O20 Mo1 O11 164.86(18)
O21 Mo1 O11 90.00(18)
O2 Mo1 O11 71.34(15)
O1 Mo1 O11 82.36(15)
O20 Mo1 O6 88.68(18)
O21 Mo1 O6 165.68(18)
O2 Mo1 O6 81.65(15)
O1 Mo1 O6 72.14(14)
O11 Mo1 O6 79.16(13)
O9 Mo2 O16 103.0(2)
O9 Mo2 O3 101.7(2)
O16 Mo2 O3 99.15(19)
O9 Mo2 O4 101.5(2)
O16 Mo2 O4 99.42(18)
O3 Mo2 O4 145.98(17)
O9 Mo2 O14 84.51(17)
O16 Mo2 O14 172.40(17)
O3 Mo2 O14 80.19(16)
O4 Mo2 O14 77.69(15)
O9 Mo2 O7 169.29(18)
O16 Mo2 O7 84.71(17)
O3 Mo2 O7 84.10(15)
O4 Mo2 O7 69.56(15)
O14 Mo2 O7 87.69(13)
O12 Mo3 O17 105.1(2)
O12 Mo3 O4 98.2(2)
O17 Mo3 O4 99.79(19)
O12 Mo3 O2 100.48(19)
O17 Mo3 O2 95.25(18)
O4 Mo3 O2 151.98(16)
O12 Mo3 O7 160.15(18)
O17 Mo3 O7 94.13(18)
O4 Mo3 O7 73.20(15)
O2 Mo3 O7 82.29(15)
O12 Mo3 O11 89.04(18)
O17 Mo3 O11 162.18(18)
O4 Mo3 O11 88.59(15)
O2 Mo3 O11 71.14(14)
O7 Mo3 O11 73.13(13)
O8 Mo4 O15 104.8(2)
O8 Mo4 O10 96.3(2)
O15 Mo4 O10 99.47(18)
O8 Mo4 O1 101.30(19)
O15 Mo4 O1 96.73(18)
O10 Mo4 O1 152.12(16)
O8 Mo4 O5 158.89(17)
O15 Mo4 O5 95.36(18)
O10 Mo4 O5 73.88(15)
O1 Mo4 O5 82.17(15)
O8 Mo4 O6 88.56(17)
O15 Mo4 O6 163.75(17)
O10 Mo4 O6 87.98(15)
O1 Mo4 O6 71.17(14)
O5 Mo4 O6 72.72(13)
O19 Mo5 O18 103.7(2)
O19 Mo5 O3 102.9(2)
O18 Mo5 O3 100.3(2)
O19 Mo5 O10 99.5(2)
O18 Mo5 O10 100.3(2)
O3 Mo5 O10 144.83(17)
O19 Mo5 O13 87.05(19)
O18 Mo5 O13 169.15(18)
O3 Mo5 O13 78.63(16)
O10 Mo5 O13 75.80(15)
O19 Mo5 O5 168.75(19)
O18 Mo5 O5 82.53(18)
O3 Mo5 O5 84.90(15)
O10 Mo5 O5 69.95(15)
O13 Mo5 O5 86.62(13)
N5 Ni1 N10 167.98(19)
N5 Ni1 N2 97.62(19)
N10 Ni1 N2 89.83(19)
N5 Ni1 N9 95.8(2)
N10 Ni1 N9 79.1(2)
N2 Ni1 N9 162.20(19)
N5 Ni1 N1 92.74(19)
N10 Ni1 N1 97.93(19)
N2 Ni1 N1 79.28(19)
N9 Ni1 N1 88.44(19)
N5 Ni1 N6 78.8(2)
N10 Ni1 N6 92.1(2)
N2 Ni1 N6 88.59(19)
N9 Ni1 N6 105.53(19)
N1 Ni1 N6 164.2(2)
N22 Ni2 N14 90.8(2)
N22 Ni2 N18 171.5(2)
N14 Ni2 N18 89.7(2)
N22 Ni2 N17 92.5(2)
N14 Ni2 N17 91.5(2)
N18 Ni2 N17 78.9(2)
N22 Ni2 N21 79.4(2)
N14 Ni2 N21 167.0(2)
N18 Ni2 N21 101.2(2)
N17 Ni2 N21 97.3(2)
N22 Ni2 N13 100.5(2)
N14 Ni2 N13 79.1(2)
N18 Ni2 N13 88.0(2)
N17 Ni2 N13 164.0(2)
N21 Ni2 N13 94.2(2)
O13 P1 O6 111.8(2)
O13 P1 O7 108.3(2)
O6 P1 O7 111.3(2)
O13 P1 C51 107.7(3)
O6 P1 C51 108.0(3)
O7 P1 C51 109.6(2)
O14 P2 O11 111.4(2)
O14 P2 O5 108.1(2)
O11 P2 O5 111.5(2)
O14 P2 C61 109.7(3)
O11 P2 C61 106.5(3)
O5 P2 C61 109.7(3)
Mo1 O1 Mo4 123.79(19)
Mo1 O2 Mo3 123.2(2)
Mo2 O3 Mo5 148.5(2)
Mo3 O4 Mo2 123.5(2)
P2 O5 Mo4 131.5(2)
P2 O5 Mo5 132.5(2)
Mo4 O5 Mo5 94.43(14)
P1 O6 Mo1 127.4(2)
P1 O6 Mo4 127.0(2)
Mo1 O6 Mo4 92.82(13)
P1 O7 Mo3 131.3(2)
P1 O7 Mo2 133.1(2)
Mo3 O7 Mo2 93.13(14)
Mo4 O10 Mo5 121.6(2)
P2 O11 Mo3 128.7(2)
P2 O11 Mo1 125.9(2)
Mo3 O11 Mo1 94.18(13)
P1 O13 Mo5 121.2(2)
P2 O14 Mo2 121.5(2)
C1 N1 C3 105.7(5)
C1 N1 Ni1 111.8(4)
C3 N1 Ni1 141.6(4)
C2 N2 C5 105.6(5)
C2 N2 Ni1 112.3(4)
C5 N2 Ni1 140.0(4)
C1 N3 C4 107.4(5)
C1 N3 H3A 126.3
C4 N3 H3A 126.3
C2 N4 C6 107.1(5)
C2 N4 H4A 126.4
C6 N4 H4A 126.4
C7 N5 C9 105.8(5)
C7 N5 Ni1 112.8(4)
C9 N5 Ni1 141.4(4)
C8 N6 C11 105.6(6)
C8 N6 Ni1 110.8(4)
C11 N6 Ni1 138.9(5)
C7 N7 C10 107.5(6)
C7 N7 H7A 126.2
C10 N7 H7A 126.2
C8 N8 C12 106.9(6)
C8 N8 H8A 126.6
C12 N8 H8A 126.6
C13 N9 C15 106.2(6)
C13 N9 Ni1 112.7(4)
C15 N9 Ni1 139.6(5)
C14 N10 C17 106.0(5)
C14 N10 Ni1 113.0(4)
C17 N10 Ni1 141.0(4)
C13 N11 C16 106.0(5)
C13 N11 H11A 127.0
C16 N11 H11A 127.0
C14 N12 C18 106.3(5)
C14 N12 H12A 126.8
C18 N12 H12A 126.8
C19 N13 C21 105.3(6)
C19 N13 Ni2 111.2(4)
C21 N13 Ni2 140.2(5)
C20 N14 C23 105.2(5)
C20 N14 Ni2 113.4(4)
C23 N14 Ni2 140.4(4)
C19 N15 C22 107.4(6)
C19 N15 H15A 126.3
C22 N15 H15A 126.3
C20 N16 C24 107.4(5)
C20 N16 H16A 126.3
C24 N16 H16A 126.3
C25 N17 C27 106.1(5)
C25 N17 Ni2 112.5(4)
C27 N17 Ni2 141.0(5)
C26 N18 C29 104.6(6)
C26 N18 Ni2 112.5(4)
C29 N18 Ni2 139.7(5)
C25 N19 C28 106.9(6)
C25 N19 H19A 126.6
C28 N19 H19A 126.6
C26 N20 C30 107.3(6)
C26 N20 H20A 126.4
C30 N20 H20A 126.4
C31 N21 C33 106.0(6)
C31 N21 Ni2 110.8(4)
C33 N21 Ni2 143.1(5)
C32 N22 C35 105.9(6)
C32 N22 Ni2 113.1(5)
C35 N22 Ni2 141.0(5)
C31 N23 C34 106.4(7)
C31 N23 H23A 126.8
C34 N23 H23A 126.8
C32 N24 C36 107.6(6)
C32 N24 H24A 126.2
C36 N24 H24A 126.2
N1 C1 N3 110.7(5)
N1 C1 C2 118.2(5)
N3 C1 C2 130.9(6)
N2 C2 N4 110.9(5)
N2 C2 C1 117.5(5)
N4 C2 C1 131.6(6)
C4 C3 N1 109.9(6)
C4 C3 H3B 125.0
N1 C3 H3B 125.0
C3 C4 N3 106.2(6)
C3 C4 H4B 126.9
N3 C4 H4B 126.9
C6 C5 N2 109.7(6)
C6 C5 H5A 125.2
N2 C5 H5A 125.2
C5 C6 N4 106.6(6)
C5 C6 H6A 126.7
N4 C6 H6A 126.7
N5 C7 N7 110.5(6)
N5 C7 C8 117.5(6)
N7 C7 C8 131.9(6)
N6 C8 N8 111.0(6)
N6 C8 C7 117.6(6)
N8 C8 C7 131.3(7)
C10 C9 N5 110.1(7)
C10 C9 H9A 124.9
N5 C9 H9A 124.9
C9 C10 N7 106.0(7)
C9 C10 H10A 127.0
N7 C10 H10A 127.0
C12 C11 N6 109.5(7)
C12 C11 H11B 125.2
N6 C11 H11B 125.2
C11 C12 N8 107.1(7)
C11 C12 H12B 126.5
N8 C12 H12B 126.5
N9 C13 N11 111.1(6)
N9 C13 C14 117.0(6)
N11 C13 C14 131.7(6)
N10 C14 N12 111.6(6)
N10 C14 C13 117.9(6)
N12 C14 C13 130.5(6)
C16 C15 N9 108.7(6)
C16 C15 H15B 125.6
N9 C15 H15B 125.6
C15 C16 N11 108.0(6)
C15 C16 H16B 126.0
N11 C16 H16B 126.0
C18 C17 N10 108.7(6)
C18 C17 H17A 125.6
N10 C17 H17A 125.6
C17 C18 N12 107.4(6)
C17 C18 H18A 126.3
N12 C18 H18A 126.3
N13 C19 N15 111.3(6)
N13 C19 C20 117.5(5)
N15 C19 C20 131.1(6)
N14 C20 N16 111.1(5)
N14 C20 C19 117.4(5)
N16 C20 C19 131.5(6)
C22 C21 N13 109.2(6)
C22 C21 H21A 125.4
N13 C21 H21A 125.4
C21 C22 N15 106.8(6)
C21 C22 H22A 126.6
N15 C22 H22A 126.6
C24 C23 N14 109.3(6)
C24 C23 H23B 125.3
N14 C23 H23B 125.3
C23 C24 N16 106.9(6)
C23 C24 H24B 126.5
N16 C24 H24B 126.5
N17 C25 N19 111.0(6)
N17 C25 C26 117.9(6)
N19 C25 C26 131.2(6)
N18 C26 N20 111.9(6)
N18 C26 C25 117.0(6)
N20 C26 C25 131.0(6)
C28 C27 N17 109.5(6)
C28 C27 H27A 125.3
N17 C27 H27A 125.3
C27 C28 N19 106.5(6)
C27 C28 H28A 126.8
N19 C28 H28A 126.8
C30 C29 N18 110.0(7)
C30 C29 H29A 125.0
N18 C29 H29A 125.0
C29 C30 N20 106.2(7)
C29 C30 H30A 126.9
N20 C30 H30A 126.9
N21 C31 N23 111.4(7)
N21 C31 C32 119.1(6)
N23 C31 C32 129.4(7)
N22 C32 N24 110.6(6)
N22 C32 C31 117.4(6)
N24 C32 C31 132.0(6)
C34 C33 N21 108.7(8)
C34 C33 H33A 125.7
N21 C33 H33A 125.7
C33 C34 N23 107.5(8)
C33 C34 H34A 126.3
N23 C34 H34A 126.3
C36 C35 N22 109.5(7)
C36 C35 H35A 125.2
N22 C35 H35A 125.2
C35 C36 N24 106.4(7)
C35 C36 H36A 126.8
N24 C36 H36A 126.8
C52 C51 C56 119.1(6)
C52 C51 P1 122.1(5)
C56 C51 P1 118.8(5)
C51 C52 C53 120.7(7)
C51 C52 H52A 119.7
C53 C52 H52A 119.7
C54 C53 C52 119.4(8)
C54 C53 H53A 120.3
C52 C53 H53A 120.3
C55 C54 C53 120.7(8)
C55 C54 H54A 119.6
C53 C54 H54A 119.6
C54 C55 C56 120.5(9)
C54 C55 H55A 119.8
C56 C55 H55A 119.8
C51 C56 C55 119.5(8)
C51 C56 H56A 120.2
C55 C56 H56A 120.2
C66 C61 C62 119.5(6)
C66 C61 P2 120.5(5)
C62 C61 P2 120.0(5)
C61 C62 C63 117.8(7)
C61 C62 H62A 121.1
C63 C62 H62A 121.1
C64 C63 C62 121.6(7)
C64 C63 H63A 119.2
C62 C63 H63A 119.2
C63 C64 C65 120.5(7)
C63 C64 H64A 119.7
C65 C64 H64A 119.7
C66 C65 C64 118.1(7)
C66 C65 H65A 120.9
C64 C65 H65A 120.9
C61 C66 C65 122.4(7)
C61 C66 H66A 118.8
C65 C66 H66A 118.8

loop_
_geom_bond_atom_site_label_1
_geom_bond_atom_site_label_2
_geom_bond_distance
Mo1 O20 1.696(4)
Mo1 O21 1.700(4)
Mo1 O2 1.913(4)
Mo1 O1 1.917(4)
Mo1 O11 2.329(4)
Mo1 O6 2.339(4)
Mo2 O9 1.702(4)
Mo2 O16 1.723(4)
Mo2 O3 1.897(4)
Mo2 O4 1.924(4)
Mo2 O14 2.242(4)
Mo2 O7 2.389(4)
Mo3 O12 1.687(4)
Mo3 O17 1.715(4)
Mo3 O4 1.900(4)
Mo3 O2 1.951(4)
Mo3 O7 2.249(4)
Mo3 O11 2.311(4)
Mo4 O8 1.690(4)
Mo4 O15 1.706(4)
Mo4 O10 1.932(4)
Mo4 O1 1.943(4)
Mo4 O5 2.217(4)
Mo4 O6 2.363(4)
Mo5 O19 1.689(4)
Mo5 O18 1.710(4)
Mo5 O3 1.922(4)
Mo5 O10 1.938(4)
Mo5 O13 2.278(4)
Mo5 O5 2.384(4)
Ni1 N5 2.081(5)
Ni1 N10 2.092(5)
Ni1 N2 2.097(5)
Ni1 N9 2.101(5)
Ni1 N1 2.105(5)
Ni1 N6 2.134(5)
Ni2 N22 2.075(5)
Ni2 N14 2.077(5)
Ni2 N18 2.105(5)
Ni2 N17 2.108(5)
Ni2 N21 2.123(5)
Ni2 N13 2.136(5)
P1 O13 1.520(4)
P1 O6 1.539(4)
P1 O7 1.541(4)
P1 C51 1.787(6)
P2 O14 1.514(4)
P2 O11 1.529(4)
P2 O5 1.531(4)
P2 C61 1.787(6)
N1 C1 1.330(7)
N1 C3 1.367(7)
N2 C2 1.325(7)
N2 C5 1.374(7)
N3 C1 1.344(7)
N3 C4 1.371(7)
N3 H3A 0.8600
N4 C2 1.342(7)
N4 C6 1.371(8)
N4 H4A 0.8600
N5 C7 1.335(7)
N5 C9 1.361(8)
N6 C8 1.319(8)
N6 C11 1.376(8)
N7 C7 1.341(8)
N7 C10 1.374(9)
N7 H7A 0.8600
N8 C8 1.342(8)
N8 C12 1.365(9)
N8 H8A 0.8600
N9 C13 1.323(7)
N9 C15 1.369(8)
N10 C14 1.313(7)
N10 C17 1.371(8)
N11 C13 1.341(8)
N11 C16 1.370(8)
N11 H11A 0.8600
N12 C14 1.348(7)
N12 C18 1.360(8)
N12 H12A 0.8600
N13 C19 1.321(7)
N13 C21 1.382(8)
N14 C20 1.326(7)
N14 C23 1.371(8)
N15 C19 1.341(7)
N15 C22 1.359(8)
N15 H15A 0.8600
N16 C20 1.329(7)
N16 C24 1.354(7)
N16 H16A 0.8600
N17 C25 1.320(8)
N17 C27 1.363(7)
N18 C26 1.326(8)
N18 C29 1.378(8)
N19 C25 1.343(8)
N19 C28 1.370(8)
N19 H19A 0.8600
N20 C26 1.327(8)
N20 C30 1.370(8)
N20 H20A 0.8600
N21 C31 1.324(9)
N21 C33 1.387(8)
N22 C32 1.328(8)
N22 C35 1.374(8)
N23 C31 1.341(8)
N23 C34 1.385(10)
N23 H23A 0.8600
N24 C32 1.341(8)
N24 C36 1.369(9)
N24 H24A 0.8600
C1 C2 1.432(8)
C3 C4 1.350(8)
C3 H3B 0.9300
C4 H4B 0.9300
C5 C6 1.342(8)
C5 H5A 0.9300
C6 H6A 0.9300
C7 C8 1.442(9)
C9 C10 1.352(9)
C9 H9A 0.9300
C10 H10A 0.9300
C11 C12 1.332(10)
C11 H11B 0.9300
C12 H12B 0.9300
C13 C14 1.453(9)
C15 C16 1.335(9)
C15 H15B 0.9300
C16 H16B 0.9300
C17 C18 1.355(9)
C17 H17A 0.9300
C18 H18A 0.9300
C19 C20 1.448(8)
C21 C22 1.349(9)
C21 H21A 0.9300
C22 H22A 0.9300
C23 C24 1.342(9)
C23 H23B 0.9300
C24 H24B 0.9300
C25 C26 1.457(9)
C27 C28 1.351(9)
C27 H27A 0.9300
C28 H28A 0.9300
C29 C30 1.344(9)
C29 H29A 0.9300
C30 H30A 0.9300
C31 C32 1.427(9)
C33 C34 1.343(11)
C33 H33A 0.9300
C34 H34A 0.9300
C35 C36 1.349(9)
C35 H35A 0.9300
C36 H36A 0.9300
C51 C52 1.374(9)
C51 C56 1.396(9)
C52 C53 1.401(10)
C52 H52A 0.9300
C53 C54 1.374(12)
C53 H53A 0.9300
C54 C55 1.355(13)
C54 H54A 0.9300
C55 C56 1.403(11)
C55 H55A 0.9300
C56 H56A 0.9300
C61 C66 1.359(8)
C61 C62 1.391(8)
C62 C63 1.399(9)
C62 H62A 0.9300
C63 C64 1.345(10)
C63 H63A 0.9300
C64 C65 1.380(10)
C64 H64A 0.9300
C65 C66 1.374(9)
C65 H65A 0.9300
C66 H66A 0.9300

loop_
_geom_hbond_atom_site_label_D
_geom_hbond_atom_site_label_H
_geom_hbond_atom_site_label_A
_geom_hbond_distance_DH
_geom_hbond_distance_HA
_geom_hbond_distance_DA
_geom_hbond_angle_DHA
_geom_hbond_site_symmetry_A
N3 H3A O17 0.86 2.01 2.821(7) 155.8 3_666
N4 H4A O2 0.86 1.88 2.734(6) 171.0 3_666
N7 H7A O18 0.86 1.89 2.696(7) 154.9 2_745
N8 H8A O1W 0.86 2.16 2.876(8) 140.9 .
N11 H11A O10 0.86 1.91 2.744(7) 162.7 .
N12 H12A O13 0.86 1.96 2.812(6) 170.7 .
N15 H15A O21 0.86 2.05 2.913(7) 175.8 .
N16 H16A O1 0.86 1.96 2.788(6) 161.2 .
N19 H19A O16 0.86 2.22 2.939(7) 141.5 4_676
N20 H20A O16 0.86 2.06 2.841(7) 150.7 4_676
N23 H23A O9 0.86 2.33 2.964(8) 130.9 3_776
N24 H24A O14 0.86 1.92 2.762(7) 165.0 3_776

loop_
_geom_torsion_atom_site_label_1
_geom_torsion_atom_site_label_2
_geom_torsion_atom_site_label_3
_geom_torsion_atom_site_label_4
_geom_torsion
O9 Mo2 O3 Mo5 135.9(5)
O16 Mo2 O3 Mo5 -118.6(5)
O4 Mo2 O3 Mo5 3.7(7)
O14 Mo2 O3 Mo5 53.7(4)
O7 Mo2 O3 Mo5 -35.0(4)
O14 P2 O5 Mo4 -171.5(3)
O11 P2 O5 Mo4 -48.8(3)
C61 P2 O5 Mo4 68.9(4)
O14 P2 O5 Mo5 -9.5(3)
O11 P2 O5 Mo5 113.2(3)
C61 P2 O5 Mo5 -129.1(3)
O13 P1 O6 Mo1 153.3(2)
O7 P1 O6 Mo1 31.9(3)
C51 P1 O6 Mo1 -88.5(3)
O13 P1 O6 Mo4 22.5(4)
O7 P1 O6 Mo4 -98.9(3)
C51 P1 O6 Mo4 140.7(3)
O13 P1 O7 Mo3 -168.6(3)
O6 P1 O7 Mo3 -45.2(3)
C51 P1 O7 Mo3 74.2(4)
O13 P1 O7 Mo2 -11.6(4)
O6 P1 O7 Mo2 111.8(3)
C51 P1 O7 Mo2 -128.8(3)
O14 P2 O11 Mo3 21.6(4)
O5 P2 O11 Mo3 -99.2(3)
C61 P2 O11 Mo3 141.2(3)
O14 P2 O11 Mo1 155.7(2)
O5 P2 O11 Mo1 34.9(3)
C61 P2 O11 Mo1 -84.7(3)
O6 P1 O13 Mo5 -59.2(3)
O7 P1 O13 Mo5 63.9(3)
C51 P1 O13 Mo5 -177.6(3)
O11 P2 O14 Mo2 -57.7(3)
O5 P2 O14 Mo2 65.1(3)
C61 P2 O14 Mo2 -175.3(3)
C3 N1 C1 N3 -0.1(6)
Ni1 N1 C1 N3 171.3(4)
C3 N1 C1 C2 -175.6(5)
Ni1 N1 C1 C2 -4.2(7)
C4 N3 C1 N1 -0.6(7)
C4 N3 C1 C2 174.2(6)
C5 N2 C2 N4 0.3(7)
Ni1 N2 C2 N4 167.5(4)
C5 N2 C2 C1 -177.7(5)
Ni1 N2 C2 C1 -10.5(7)
C6 N4 C2 N2 -0.6(7)
C6 N4 C2 C1 177.1(7)
N1 C1 C2 N2 10.3(8)
N3 C1 C2 N2 -164.2(6)
N1 C1 C2 N4 -167.3(6)
N3 C1 C2 N4 18.3(11)
C1 N1 C3 C4 0.7(7)
Ni1 N1 C3 C4 -166.3(5)
N1 C3 C4 N3 -1.0(7)
C1 N3 C4 C3 1.0(7)
C2 N2 C5 C6 0.1(7)
Ni1 N2 C5 C6 -161.3(5)
N2 C5 C6 N4 -0.4(8)
C2 N4 C6 C5 0.6(8)
C9 N5 C7 N7 0.7(7)
Ni1 N5 C7 N7 -178.4(4)
C9 N5 C7 C8 -176.7(6)
Ni1 N5 C7 C8 4.3(7)
C10 N7 C7 N5 -0.1(8)
C10 N7 C7 C8 176.7(7)
C11 N6 C8 N8 0.0(7)
Ni1 N6 C8 N8 160.5(4)
C11 N6 C8 C7 -176.9(6)
Ni1 N6 C8 C7 -16.4(7)
C12 N8 C8 N6 0.3(8)
C12 N8 C8 C7 176.6(7)
N5 C7 C8 N6 8.7(9)
N7 C7 C8 N6 -167.9(7)
N5 C7 C8 N8 -167.4(7)
N7 C7 C8 N8 15.9(13)
C7 N5 C9 C10 -1.0(8)
Ni1 N5 C9 C10 177.6(5)
N5 C9 C10 N7 0.9(9)
C7 N7 C10 C9 -0.5(8)
C8 N6 C11 C12 -0.3(8)
Ni1 N6 C11 C12 -152.0(6)
N6 C11 C12 N8 0.4(9)
C8 N8 C12 C11 -0.4(8)
C15 N9 C13 N11 1.0(7)
Ni1 N9 C13 N11 170.0(4)
C15 N9 C13 C14 -175.1(5)
Ni1 N9 C13 C14 -6.2(7)
C16 N11 C13 N9 -1.0(7)
C16 N11 C13 C14 174.3(7)
C17 N10 C14 N12 0.7(7)
Ni1 N10 C14 N12 -179.2(4)
C17 N10 C14 C13 -179.8(5)
Ni1 N10 C14 C13 0.3(7)
C18 N12 C14 N10 -0.7(7)
C18 N12 C14 C13 179.8(6)
N9 C13 C14 N10 4.1(9)
N11 C13 C14 N10 -171.1(6)
N9 C13 C14 N12 -176.5(6)
N11 C13 C14 N12 8.4(12)
C13 N9 C15 C16 -0.6(8)
Ni1 N9 C15 C16 -164.7(5)
N9 C15 C16 N11 0.0(8)
C13 N11 C16 C15 0.6(8)
C14 N10 C17 C18 -0.3(8)
Ni1 N10 C17 C18 179.5(5)
N10 C17 C18 N12 -0.1(8)
C14 N12 C18 C17 0.5(8)
C21 N13 C19 N15 0.2(7)
Ni2 N13 C19 N15 163.9(4)
C21 N13 C19 C20 -176.9(5)
Ni2 N13 C19 C20 -13.1(7)
C22 N15 C19 N13 -0.3(7)
C22 N15 C19 C20 176.2(7)
C23 N14 C20 N16 0.3(7)
Ni2 N14 C20 N16 171.4(4)
C23 N14 C20 C19 -177.5(6)
Ni2 N14 C20 C19 -6.4(7)
C24 N16 C20 N14 -0.5(7)
C24 N16 C20 C19 176.9(7)
N13 C19 C20 N14 13.7(9)
N15 C19 C20 N14 -162.7(6)
N13 C19 C20 N16 -163.6(6)
N15 C19 C20 N16 20.0(12)
C19 N13 C21 C22 0.0(8)
Ni2 N13 C21 C22 -155.9(6)
N13 C21 C22 N15 -0.3(8)
C19 N15 C22 C21 0.4(8)
C20 N14 C23 C24 0.0(8)
Ni2 N14 C23 C24 -167.1(5)
N14 C23 C24 N16 -0.4(8)
C20 N16 C24 C23 0.5(8)
C27 N17 C25 N19 2.0(7)
Ni2 N17 C25 N19 176.1(4)
C27 N17 C25 C26 -178.0(6)
Ni2 N17 C25 C26 -3.8(7)
C28 N19 C25 N17 -2.5(8)
C28 N19 C25 C26 177.4(7)
C29 N18 C26 N20 -0.7(7)
Ni2 N18 C26 N20 -164.7(4)
C29 N18 C26 C25 175.4(6)
Ni2 N18 C26 C25 11.4(7)
C30 N20 C26 N18 0.1(8)
C30 N20 C26 C25 -175.3(7)
N17 C25 C26 N18 -5.2(9)
N19 C25 C26 N18 174.8(6)
N17 C25 C26 N20 169.9(7)
N19 C25 C26 N20 -10.0(12)
C25 N17 C27 C28 -0.7(8)
Ni2 N17 C27 C28 -172.1(5)
N17 C27 C28 N19 -0.8(8)
C25 N19 C28 C27 2.0(8)
C26 N18 C29 C30 1.1(8)
Ni2 N18 C29 C30 157.8(6)
N18 C29 C30 N20 -1.1(8)
C26 N20 C30 C29 0.6(8)
C33 N21 C31 N23 0.2(9)
Ni2 N21 C31 N23 -179.9(5)
C33 N21 C31 C32 178.6(6)
Ni2 N21 C31 C32 -1.6(8)
C34 N23 C31 N21 -0.2(10)
C34 N23 C31 C32 -178.3(8)
C35 N22 C32 N24 2.0(8)
Ni2 N22 C32 N24 -177.9(4)
C35 N22 C32 C31 -176.8(6)
Ni2 N22 C32 C31 3.2(8)
C36 N24 C32 N22 -1.4(8)
C36 N24 C32 C31 177.3(8)
N21 C31 C32 N22 -1.1(10)
N23 C31 C32 N22 176.9(8)
N21 C31 C32 N24 -179.7(7)
N23 C31 C32 N24 -1.7(14)
C31 N21 C33 C34 -0.2(9)
Ni2 N21 C33 C34 180.0(6)
N21 C33 C34 N23 0.1(10)
C31 N23 C34 C33 0.0(10)
C32 N22 C35 C36 -1.9(8)
Ni2 N22 C35 C36 178.0(6)
N22 C35 C36 N24 1.1(9)
C32 N24 C36 C35 0.1(8)
O13 P1 C51 C52 128.1(5)
O6 P1 C51 C52 7.2(6)
O7 P1 C51 C52 -114.2(5)
O13 P1 C51 C56 -50.0(6)
O6 P1 C51 C56 -170.9(5)
O7 P1 C51 C56 67.6(5)
C56 C51 C52 C53 2.1(10)
P1 C51 C52 C53 -176.0(5)
C51 C52 C53 C54 -1.7(11)
C52 C53 C54 C55 1.7(12)
C53 C54 C55 C56 -2.1(13)
C52 C51 C56 C55 -2.5(10)
P1 C51 C56 C55 175.7(5)
C54 C55 C56 C51 2.6(12)
O14 P2 C61 C66 88.9(5)
O11 P2 C61 C66 -31.7(6)
O5 P2 C61 C66 -152.5(5)
O14 P2 C61 C62 -90.4(6)
O11 P2 C61 C62 149.0(5)
O5 P2 C61 C62 28.2(6)
C66 C61 C62 C63 0.7(10)
P2 C61 C62 C63 -180.0(6)
C61 C62 C63 C64 -1.4(12)
C62 C63 C64 C65 -0.1(13)
C63 C64 C65 C66 2.2(12)
C62 C61 C66 C65 1.4(10)
P2 C61 C66 C65 -177.9(5)
C64 C65 C66 C61 -2.9(11)
